data_4113697
loop_
_publ_author_name
'F. Albert Cotton'
'James P. Donahue'
'Carlos A. Murillo'

_publ_section_title
;
 Polyunsaturated Dicarboxylate Tethers Connecting Dimolybdenum Redox and
 Chromophoric Centers: Syntheses, Structures, and Electrochemistry
;
_journal_name_full 'Journal of the American Chemical Society'
_journal_page_first 5436
_journal_page_last 5450
_journal_paper_doi 10.1021/ja029101i
_journal_volume 125
_journal_year 2003
_chemical_compound_source synthesized
_chemical_formula_structural '(H2) C (H) C (H) C (H) C C O2 H'
_chemical_formula_sum 'C5 H6 O2'
_chemical_formula_weight 98.10
_chemical_name_systematic
;
(E)-penta-2,4-dienoic acid
;
_space_group_IT_number 72
_symmetry_cell_setting orthorhombic
_symmetry_space_group_name_Hall '-I 2 2c'
_symmetry_space_group_name_H-M 'I b a m'
_atom_sites_solution_hydrogens geom
_atom_sites_solution_primary direct
_atom_sites_solution_secondary difmap
_audit_creation_method SHELXL
_cell_angle_alpha 90.00
_cell_angle_beta 90.00
_cell_angle_gamma 90.00
_cell_formula_units_Z 8
_cell_length_a 10.2246(10)
_cell_length_b 16.531(2)
_cell_length_c 6.2439(6)
_cell_measurement_reflns_used 2419
_cell_measurement_temperature 213(2)
_cell_measurement_theta_max 27.371
_cell_measurement_theta_min 2.342
_cell_volume 1055.36(19)
_computing_cell_refinement 'SAINT V. 6.02'
_computing_data_collection 'SMART V. 5.059'
_computing_data_reduction 'SAINT V. 6.02'
_computing_molecular_graphics 'SHELXTL V. 5.03 (Siemens, 1994)'
_computing_publication_material CIFTAB
_computing_structure_refinement 'SHELXL-93 (Sheldrick, 1993)'
_computing_structure_solution 'SHELXS-86 (Sheldrick, 1990)'
_diffrn_ambient_temperature 213(2)
_diffrn_measurement_device 'Bruker SMART 1000'
_diffrn_measurement_method omega-scans
_diffrn_radiation_monochromator graphite
_diffrn_radiation_source 'normal-focus sealed tube'
_diffrn_radiation_type MoK\a
_diffrn_radiation_wavelength 0.71073
_diffrn_reflns_av_R_equivalents 0.0162
_diffrn_reflns_av_sigmaI/netI 0.0119
_diffrn_reflns_limit_h_max 13
_diffrn_reflns_limit_h_min -12
_diffrn_reflns_limit_k_max 21
_diffrn_reflns_limit_k_min -18
_diffrn_reflns_limit_l_max 7
_diffrn_reflns_limit_l_min -8
_diffrn_reflns_number 3480
_diffrn_reflns_theta_max 27.50
_diffrn_reflns_theta_min 2.34
_diffrn_standards_number 'none (area detector data)'
_exptl_absorpt_coefficient_mu 0.096
_exptl_absorpt_correction_T_max 0.971
_exptl_absorpt_correction_T_min 0.913
_exptl_absorpt_correction_type multi-scan
_exptl_crystal_colour white
_exptl_crystal_density_diffrn 1.235
_exptl_crystal_density_method none
_exptl_crystal_description needle
_exptl_crystal_F_000 416
_exptl_crystal_size_max 0.50
_exptl_crystal_size_mid 0.38
_exptl_crystal_size_min 0.31
_refine_diff_density_max 0.155
_refine_diff_density_min -0.184
_refine_diff_density_rms 0.040
_refine_ls_extinction_method none
_refine_ls_goodness_of_fit_all 1.077
_refine_ls_goodness_of_fit_obs 1.057
_refine_ls_hydrogen_treatment refxyz
_refine_ls_matrix_type full
_refine_ls_number_parameters 61
_refine_ls_number_reflns 657
_refine_ls_number_restraints 0
_refine_ls_restrained_S_all 1.077
_refine_ls_restrained_S_obs 1.057
_refine_ls_R_factor_all 0.0384
_refine_ls_R_factor_obs 0.0352
_refine_ls_shift/esd_max 0.008
_refine_ls_shift/esd_mean 0.002
_refine_ls_structure_factor_coef Fsqd
_refine_ls_weighting_details 'w=1/[\s^2^(Fo^2^)+(0.0886P)^2^+0.0575P] where P=(Fo^2^+2Fc^2^)/3'
_refine_ls_weighting_scheme calc
_refine_ls_wR_factor_all 0.1181
_refine_ls_wR_factor_obs 0.1094
_reflns_number_observed 591
_reflns_number_total 657
_reflns_observed_criterion >2sigma(I)
_cod_data_source_file ja029101isi20030123_021228_04.cif
_cod_data_source_block xl
_cod_depositor_comments
;
The following automatic conversions were performed:

'_refine_ls_weighting_scheme' value 'calc
w=1/[\s^2^(Fo^2^)+(0.0886P)^2^+0.0575P] where P=(Fo^2^+2Fc^2^)/3' was
changed to 'calc'. New tag '_refine_ls_weighting_details' was
created. The value of the new tag was set to
'w=1/[\s^2^(Fo^2^)+(0.0886P)^2^+0.0575P] where P=(Fo^2^+2Fc^2^)/3'.

Automatic conversion script
Id: cif_fix_values 3143 2015-03-26 13:38:13Z robertas 
;
_cod_original_cell_volume 1055.4(2)
_cod_database_code 4113697

loop_
_symmetry_equiv_pos_as_xyz
'x, y, z'
'-x, -y, z'
'-x+1/2, y+1/2, -z'
'x+1/2, -y+1/2, -z'
'x+1/2, y+1/2, z+1/2'
'-x+1/2, -y+1/2, z+1/2'
'-x+1, y+1, -z+1/2'
'x+1, -y+1, -z+1/2'
'-x, -y, -z'
'x, y, -z'
'x-1/2, -y-1/2, z'
'-x-1/2, y-1/2, z'
'-x+1/2, -y+1/2, -z+1/2'
'x+1/2, y+1/2, -z+1/2'
'x, -y, z+1/2'
'-x, y, z+1/2'

loop_
_atom_site_aniso_label
_atom_site_aniso_U_11
_atom_site_aniso_U_22
_atom_site_aniso_U_33
_atom_site_aniso_U_23
_atom_site_aniso_U_13
_atom_site_aniso_U_12
O1 0.0377(5) 0.0456(5) 0.0626(6) 0.000 0.000 -0.0014(3)
O2 0.0401(5) 0.0470(6) 0.0812(7) 0.000 0.000 -0.0062(3)
C1 0.0383(6) 0.0473(7) 0.0452(6) 0.000 0.000 -0.0034(4)
C2 0.0365(6) 0.0515(8) 0.0552(7) 0.000 0.000 0.0014(4)
C3 0.0381(6) 0.0497(8) 0.0506(7) 0.000 0.000 0.0031(4)
C4 0.0434(7) 0.0526(8) 0.0704(9) 0.000 0.000 0.0077(5)
C5 0.0594(10) 0.0485(8) 0.121(2) 0.000 0.000 0.0065(6)

loop_
_atom_site_label
_atom_site_type_symbol
_atom_site_fract_x
_atom_site_fract_y
_atom_site_fract_z
_atom_site_U_iso_or_equiv
_atom_site_thermal_displace_type
_atom_site_occupancy
_atom_site_calc_flag
_atom_site_refinement_flags
O1 O -0.03640(8) 0.40247(5) 0.0000 0.0487(3) Uani 1 d S
O2 O 0.16354(8) 0.45742(6) 0.0000 0.0561(4) Uani 1 d S
C1 C 0.08315(12) 0.39533(7) 0.0000 0.0436(4) Uani 1 d S
C2 C 0.15077(12) 0.31705(8) 0.0000 0.0478(4) Uani 1 d S
C3 C 0.08641(12) 0.24710(7) 0.0000 0.0461(4) Uani 1 d S
C4 C 0.14863(14) 0.16840(9) 0.0000 0.0555(4) Uani 1 d S
C5 C 0.0826(2) 0.09963(9) 0.0000 0.0763(6) Uani 1 d S
H1A H 0.1210(22) 0.5020(18) 0.0000 0.093(7) Uiso 1 d S
H2A H 0.2452(17) 0.3207(12) 0.0000 0.062(5) Uiso 1 d S
H3A H -0.0100(17) 0.2483(10) 0.0000 0.051(4) Uiso 1 d S
H4A H 0.2423(17) 0.1651(10) 0.0000 0.059(5) Uiso 1 d S
H5A H -0.0133(29) 0.0951(11) 0.0000 0.086(7) Uiso 1 d S
H5B H 0.1250(25) 0.0470(17) 0.0000 0.106(8) Uiso 1 d S

loop_
_atom_type_symbol
_atom_type_description
_atom_type_scat_dispersion_real
_atom_type_scat_dispersion_imag
_atom_type_scat_source
C C 0.0033 0.0016 'International Tables Vol C Tables 4.2.6.8 and 6.1.1.4'
H H 0.0000 0.0000 'International Tables Vol C Tables 4.2.6.8 and 6.1.1.4'
O O 0.0106 0.0060 'International Tables Vol C Tables 4.2.6.8 and 6.1.1.4'

loop_
_geom_angle_atom_site_label_1
_geom_angle_atom_site_label_2
_geom_angle_atom_site_label_3
_geom_angle
_geom_angle_publ_flag
O1 C1 O2 123.17(12) y
O1 C1 C2 123.64(11) y
O2 C1 C2 113.20(12) y
C3 C2 C1 122.24(12) y
C2 C3 C4 124.30(13) y
C5 C4 C3 123.25(14) y

loop_
_geom_bond_atom_site_label_1
_geom_bond_atom_site_label_2
_geom_bond_distance
_geom_bond_publ_flag
O1 C1 1.228(2) y
O2 C1 1.315(2) y
C1 C2 1.467(2) y
C2 C3 1.331(2) y
C3 C4 1.448(2) y
C4 C5 1.322(2) y
